data_4507007
loop_
_publ_author_name
'Das, Uttam Kumar'
'Puranik, Vedavati G.'
'Dastidar, Parthasarathi'

_publ_section_title
;
 Supramolecular Synthon Transferability and Gelation by Diprimary Ammonium
 Monocarboxylate Salts
;
_journal_issue 12
_journal_name_full 'Crystal Growth &amp; Design'
_journal_page_first 5864
_journal_paper_doi 10.1021/cg301242p
_journal_volume 12
_journal_year 2012
_chemical_formula_moiety 'C4 H14 N2, 2(C7 H4 N O4)'
_chemical_formula_sum 'C18 H22 N4 O8'
_chemical_formula_weight 422.40
_chemical_name_systematic
; 
 ? 
;
_space_group_IT_number 14
_symmetry_cell_setting monoclinic
_symmetry_space_group_name_Hall '-P 2ybc'
_symmetry_space_group_name_H-M 'P 1 21/c 1'
_atom_sites_solution_hydrogens geom
_atom_sites_solution_primary direct
_atom_sites_solution_secondary difmap
_audit_creation_method SHELXL-97
_cell_angle_alpha 90.00
_cell_angle_beta 92.88(2)
_cell_angle_gamma 90.00
_cell_formula_units_Z 2
_cell_length_a 6.130(5)
_cell_length_b 22.510(18)
_cell_length_c 7.092(6)
_cell_measurement_temperature 298(2)
_cell_volume 977.4(14)
_computing_cell_refinement 'Bruker Apex II'
_computing_data_collection 'Bruker Apex II'
_computing_data_reduction SAINT
_computing_molecular_graphics SHELXTL
_computing_publication_material 'Mercury 2.3'
_computing_structure_refinement 'SHELXL-97 (Sheldrick, 1997)'
_computing_structure_solution 'SHELXS-97 (Sheldrick, 1990)'
_diffrn_ambient_temperature 293(2)
_diffrn_detector_area_resol_mean 3
_diffrn_measured_fraction_theta_full 0.993
_diffrn_measured_fraction_theta_max 0.993
_diffrn_measurement_device_type 'Bruker Apex II'
_diffrn_measurement_method 'Omega scan'
_diffrn_radiation_monochromator graphite
_diffrn_radiation_source 'fine-focus sealed tube'
_diffrn_radiation_type MoK\a
_diffrn_radiation_wavelength 0.71073
_diffrn_reflns_av_R_equivalents 0.0576
_diffrn_reflns_av_sigmaI/netI 0.0349
_diffrn_reflns_limit_h_max 5
_diffrn_reflns_limit_h_min -5
_diffrn_reflns_limit_k_max 21
_diffrn_reflns_limit_k_min -21
_diffrn_reflns_limit_l_max 6
_diffrn_reflns_limit_l_min -6
_diffrn_reflns_number 5581
_diffrn_reflns_theta_full 20.35
_diffrn_reflns_theta_max 20.35
_diffrn_reflns_theta_min 1.81
_exptl_absorpt_coefficient_mu 0.114
_exptl_absorpt_correction_T_max 0.9943
_exptl_absorpt_correction_T_min 0.9643
_exptl_absorpt_correction_type multi-scan
_exptl_absorpt_process_details sadabs
_exptl_crystal_colour colorless
_exptl_crystal_density_diffrn 1.435
_exptl_crystal_density_method 'not measured'
_exptl_crystal_description plate
_exptl_crystal_F_000 444
_exptl_crystal_size_max 0.32
_exptl_crystal_size_mid 0.12
_exptl_crystal_size_min 0.05
_refine_diff_density_max 0.177
_refine_diff_density_min -0.141
_refine_diff_density_rms 0.039
_refine_ls_extinction_method none
_refine_ls_goodness_of_fit_ref 1.035
_refine_ls_hydrogen_treatment constr
_refine_ls_matrix_type full
_refine_ls_number_parameters 137
_refine_ls_number_reflns 941
_refine_ls_number_restraints 0
_refine_ls_restrained_S_all 1.035
_refine_ls_R_factor_all 0.0694
_refine_ls_R_factor_gt 0.0422
_refine_ls_shift/su_max 0.000
_refine_ls_shift/su_mean 0.000
_refine_ls_structure_factor_coef Fsqd
_refine_ls_weighting_details 'calc w=1/[\s^2^(Fo^2^)+(0.0425P)^2^+0.8199P] where P=(Fo^2^+2Fc^2^)/3'
_refine_ls_weighting_scheme calc
_refine_ls_wR_factor_gt 0.0928
_refine_ls_wR_factor_ref 0.1076
_reflns_number_gt 676
_reflns_number_total 941
_reflns_threshold_expression >2sigma(I)
_cod_data_source_file cg301242p_si_011.cif
_cod_data_source_block B4A(3-NO2)
_cod_depositor_comments
;
The following automatic conversions were performed:

'_symmetry_cell_setting' value 'MONOCLINIC' changed to 'monoclinic'
according to /home/saulius/struct/CIF-dictionaries/cif_core.dic
dictionary named 'cif_core.dic' version 2.4.2 from 2011-04-26.

Automatic conversion script
Id: cif_fix_values 1891 2012-01-12 08:04:46Z andrius 
;
_cod_original_sg_symbol_H-M P2(1)/c
_cod_database_code 4507007

loop_
_symmetry_equiv_pos_as_xyz
'x, y, z'
'-x, y+1/2, -z+1/2'
'-x, -y, -z'
'x, -y-1/2, z-1/2'

loop_
_atom_site_label
_atom_site_type_symbol
_atom_site_fract_x
_atom_site_fract_y
_atom_site_fract_z
_atom_site_U_iso_or_equiv
_atom_site_adp_type
_atom_site_occupancy
_atom_site_symmetry_multiplicity
_atom_site_calc_flag
_atom_site_refinement_flags
C1 C 0.2625(7) 0.38251(18) 0.4827(5) 0.0403(11) Uani 1 1 d .
O2 O 0.1556(4) 0.42990(12) 0.4879(4) 0.0526(8) Uani 1 1 d .
O3 O 0.4631(5) 0.37869(12) 0.5153(4) 0.0660(10) Uani 1 1 d .
C4 C 0.1410(6) 0.32650(17) 0.4343(5) 0.0335(10) Uani 1 1 d .
C5 C 0.2412(6) 0.27237(17) 0.4630(5) 0.0327(10) Uani 1 1 d .
H5 H 0.3853 0.2703 0.5102 0.039 Uiso 1 1 calc R
C6 C 0.1258(6) 0.22126(17) 0.4211(5) 0.0363(10) Uani 1 1 d .
N7 N 0.2338(7) 0.16351(15) 0.4543(5) 0.0470(10) Uani 1 1 d .
O8 O 0.4258(5) 0.16284(12) 0.5057(5) 0.0717(10) Uani 1 1 d .
O9 O 0.1273(5) 0.11825(14) 0.4293(5) 0.0746(11) Uani 1 1 d .
C10 C -0.0861(7) 0.22193(19) 0.3499(5) 0.0418(11) Uani 1 1 d .
H10 H -0.1610 0.1867 0.3237 0.050 Uiso 1 1 calc R
C11 C -0.1847(6) 0.2757(2) 0.3184(5) 0.0448(11) Uani 1 1 d .
H11 H -0.3276 0.2775 0.2680 0.054 Uiso 1 1 calc R
C12 C -0.0716(6) 0.32758(18) 0.3615(5) 0.0400(11) Uani 1 1 d .
H12 H -0.1406 0.3640 0.3408 0.048 Uiso 1 1 calc R
N13 N 0.7535(4) 0.03974(13) 0.1503(4) 0.0401(9) Uani 1 1 d .
H13A H 0.7464 0.0042 0.0956 0.060 Uiso 1 1 calc R
H13B H 0.8831 0.0561 0.1322 0.060 Uiso 1 1 calc R
H13C H 0.6484 0.0629 0.0998 0.060 Uiso 1 1 calc R
C14 C 0.7248(6) 0.03324(18) 0.3552(5) 0.0439(11) Uani 1 1 d .
H14A H 0.7262 0.0722 0.4134 0.053 Uiso 1 1 calc R
H14B H 0.8462 0.0107 0.4115 0.053 Uiso 1 1 calc R
C15 C 0.5153(6) 0.00246(17) 0.3944(5) 0.0397(10) Uani 1 1 d .
H15A H 0.5154 -0.0370 0.3394 0.048 Uiso 1 1 calc R
H15B H 0.3939 0.0244 0.3354 0.048 Uiso 1 1 calc R

loop_
_atom_site_aniso_label
_atom_site_aniso_U_11
_atom_site_aniso_U_22
_atom_site_aniso_U_33
_atom_site_aniso_U_23
_atom_site_aniso_U_13
_atom_site_aniso_U_12
C1 0.042(3) 0.035(3) 0.044(3) -0.002(2) 0.008(2) -0.002(2)
O2 0.0520(19) 0.0346(18) 0.072(2) 0.0002(16) 0.0158(15) 0.0031(16)
O3 0.0361(19) 0.0467(19) 0.115(3) -0.0230(18) 0.0012(18) -0.0079(15)
C4 0.034(3) 0.034(3) 0.033(2) -0.0028(19) 0.005(2) 0.000(2)
C5 0.025(2) 0.037(3) 0.036(2) -0.005(2) 0.0080(18) -0.006(2)
C6 0.035(3) 0.037(3) 0.038(2) -0.003(2) 0.006(2) 0.004(2)
N7 0.049(3) 0.040(3) 0.052(2) -0.0070(18) 0.011(2) -0.003(2)
O8 0.054(2) 0.048(2) 0.112(3) -0.0083(18) -0.012(2) 0.0074(16)
O9 0.071(2) 0.035(2) 0.118(3) -0.0096(19) 0.011(2) -0.0136(18)
C10 0.041(3) 0.045(3) 0.041(3) -0.007(2) 0.010(2) -0.012(2)
C11 0.028(2) 0.061(3) 0.045(3) -0.004(2) 0.0018(19) -0.001(3)
C12 0.041(3) 0.040(3) 0.039(2) 0.001(2) 0.006(2) 0.009(2)
N13 0.031(2) 0.0326(19) 0.057(2) 0.0061(17) 0.0072(16) -0.0002(15)
C14 0.036(3) 0.050(3) 0.046(3) 0.007(2) 0.004(2) -0.005(2)
C15 0.031(2) 0.039(2) 0.049(2) 0.001(2) 0.002(2) -0.0029(19)

loop_
_atom_type_symbol
_atom_type_description
_atom_type_scat_dispersion_real
_atom_type_scat_dispersion_imag
_atom_type_scat_source
C C 0.0033 0.0016 'International Tables Vol C Tables 4.2.6.8 and 6.1.1.4'
H H 0.0000 0.0000 'International Tables Vol C Tables 4.2.6.8 and 6.1.1.4'
N N 0.0061 0.0033 'International Tables Vol C Tables 4.2.6.8 and 6.1.1.4'
O O 0.0106 0.0060 'International Tables Vol C Tables 4.2.6.8 and 6.1.1.4'

loop_
_geom_angle_atom_site_label_1
_geom_angle_atom_site_label_2
_geom_angle_atom_site_label_3
_geom_angle
_geom_angle_site_symmetry_1
_geom_angle_site_symmetry_3
O3 C1 O2 124.6(4) . .
O3 C1 C4 117.4(4) . .
O2 C1 C4 118.0(4) . .
C5 C4 C12 118.6(4) . .
C5 C4 C1 120.0(4) . .
C12 C4 C1 121.5(4) . .
C4 C5 C6 119.2(4) . .
C4 C5 H5 120.4 . .
C6 C5 H5 120.4 . .
C10 C6 C5 122.6(4) . .
C10 C6 N7 118.6(4) . .
C5 C6 N7 118.8(4) . .
O8 N7 O9 122.5(4) . .
O8 N7 C6 118.7(4) . .
O9 N7 C6 118.8(4) . .
C11 C10 C6 118.2(4) . .
C11 C10 H10 120.9 . .
C6 C10 H10 120.9 . .
C10 C11 C12 119.9(4) . .
C10 C11 H11 120.0 . .
C12 C11 H11 120.0 . .
C4 C12 C11 121.5(4) . .
C4 C12 H12 119.3 . .
C11 C12 H12 119.3 . .
C14 N13 H13A 109.5 . .
C14 N13 H13B 109.5 . .
H13A N13 H13B 109.5 . .
C14 N13 H13C 109.5 . .
H13A N13 H13C 109.5 . .
H13B N13 H13C 109.5 . .
N13 C14 C15 112.0(3) . .
N13 C14 H14A 109.2 . .
C15 C14 H14A 109.2 . .
N13 C14 H14B 109.2 . .
C15 C14 H14B 109.2 . .
H14A C14 H14B 107.9 . .
C14 C15 C15 111.4(4) . 3_656
C14 C15 H15A 109.3 . .
C15 C15 H15A 109.3 3_656 .
C14 C15 H15B 109.3 . .
C15 C15 H15B 109.3 3_656 .
H15A C15 H15B 108.0 . .

loop_
_geom_bond_atom_site_label_1
_geom_bond_atom_site_label_2
_geom_bond_distance
_geom_bond_site_symmetry_2
C1 O3 1.243(4) .
C1 O2 1.254(4) .
C1 C4 1.495(5) .
C4 C5 1.375(5) .
C4 C12 1.378(5) .
C5 C6 1.375(5) .
C5 H5 0.9300 .
C6 C10 1.370(5) .
C6 N7 1.472(5) .
N7 O8 1.215(4) .
N7 O9 1.218(4) .
C10 C11 1.367(5) .
C10 H10 0.9300 .
C11 C12 1.384(5) .
C11 H11 0.9300 .
C12 H12 0.9300 .
N13 C14 1.480(5) .
N13 H13A 0.8900 .
N13 H13B 0.8900 .
N13 H13C 0.8900 .
C14 C15 1.497(5) .
C14 H14A 0.9700 .
C14 H14B 0.9700 .
C15 C15 1.523(7) 3_656
C15 H15A 0.9700 .
C15 H15B 0.9700 .

loop_
_geom_hbond_atom_site_label_D
_geom_hbond_atom_site_label_H
_geom_hbond_atom_site_label_A
_geom_hbond_distance_DH
_geom_hbond_distance_HA
_geom_hbond_distance_DA
_geom_hbond_angle_DHA
_geom_hbond_site_symmetry_A
N13 H13A O2 0.89 1.88 2.727(4) 158.0 2_645
N13 H13B O2 0.89 2.03 2.855(4) 154.3 4_665
N13 H13C O3 0.89 1.82 2.699(4) 169.6 4_565
